data_8107015
loop_
_publ_author_name
'Meng, Jiang Ping'
'Liu, Xuan Lin'
'Xu, Qiang'

_publ_section_title
;
 Crystal structure of
 diaquabis(3-(3,5-dibromophenyl)-5-(pyridin-2-yl)-1,2,4-triazol-4-ido-\k2
 N,N&#x2032;)nickel(II) mono hydrate, C26H20Br4N8NiO3
;
_journal_issue 3
_journal_name_full 'Zeitschrift f\"ur Kristallographie - New Crystal Structures'
_journal_page_first 811
_journal_page_last 813
_journal_paper_doi 10.1515/ncrs-2015-0277
_journal_volume 231
_journal_year 2016
_chemical_formula_sum 'C26 H20 Br4 N8 Ni O3'
_chemical_formula_weight 870.85
_space_group_IT_number 13
_space_group_name_Hall '-P 2yc'
_space_group_name_H-M_alt 'P 1 2/c 1'
_symmetry_cell_setting monoclinic
_symmetry_space_group_name_H-M 'P 1 2/c 1'
_atom_sites_solution_hydrogens geom
_atom_sites_solution_primary direct
_atom_sites_solution_secondary difmap
_cell_angle_alpha 90
_cell_angle_beta 98.604(6)
_cell_angle_gamma 90
_cell_formula_units_Z 4
_cell_length_a 13.760(4)
_cell_length_b 14.079(4)
_cell_length_c 16.317(5)
_cell_measurement_reflns_used 1173
_cell_measurement_temperature 293(2)
_cell_measurement_theta_max 16.89
_cell_measurement_theta_min 2.52
_cell_volume 3125.5(16)
_computing_cell_refinement 'Bruker SAINT'
_computing_data_collection 'Bruker APEX2'
_computing_data_reduction 'Bruker SAINT'
_computing_molecular_graphics 'Bruker SHELXTL'
_computing_publication_material 'Bruker SHELXTL'
_computing_structure_refinement 'SHELXL-2014/7 (Sheldrick, 2014)'
_computing_structure_solution 'SHELXS-97 (Sheldrick, 2008)'
_diffrn_ambient_temperature 293(2)
_diffrn_measured_fraction_theta_full 0.993
_diffrn_measured_fraction_theta_max 0.993
_diffrn_measurement_device_type 'Bruker APEX-II CCD'
_diffrn_measurement_method '\f and \w scans'
_diffrn_radiation_monochromator graphite
_diffrn_radiation_source 'fine-focus sealed tube'
_diffrn_radiation_type MoK\a
_diffrn_radiation_wavelength 0.71073
_diffrn_reflns_av_R_equivalents 0.1116
_diffrn_reflns_av_sigmaI/netI 0.1356
_diffrn_reflns_limit_h_max 16
_diffrn_reflns_limit_h_min -16
_diffrn_reflns_limit_k_max 16
_diffrn_reflns_limit_k_min -7
_diffrn_reflns_limit_l_max 19
_diffrn_reflns_limit_l_min -19
_diffrn_reflns_number 15584
_diffrn_reflns_theta_full 27.498
_diffrn_reflns_theta_max 24.99
_diffrn_reflns_theta_min 2.32
_exptl_absorpt_coefficient_mu 5.776
_exptl_absorpt_correction_T_max 0.4401
_exptl_absorpt_correction_T_min 0.3151
_exptl_absorpt_correction_type multi-scan
_exptl_absorpt_process_details SADABS
_exptl_crystal_colour light-blue
_exptl_crystal_density_diffrn 1.846
_exptl_crystal_density_method 'not measured'
_exptl_crystal_description block
_exptl_crystal_F_000 1688
_exptl_crystal_size_max 0.26
_exptl_crystal_size_mid 0.21
_exptl_crystal_size_min 0.17
_refine_diff_density_max 1.857
_refine_diff_density_min -0.875
_refine_diff_density_rms 0.132
_refine_ls_extinction_coef 0.00005(7)
_refine_ls_extinction_expression Fc^*^=kFc[1+0.001xFc^2^\l^3^/sin(2\q)]^-1/4^
_refine_ls_extinction_method 'SHELXL-2014/7 (Sheldrick 2014'
_refine_ls_goodness_of_fit_ref 1.190
_refine_ls_hydrogen_treatment mixed
_refine_ls_matrix_type full
_refine_ls_number_parameters 391
_refine_ls_number_reflns 7138
_refine_ls_number_restraints 4
_refine_ls_restrained_S_all 1.190
_refine_ls_R_factor_all 0.2223
_refine_ls_R_factor_gt 0.0719
_refine_ls_shift/su_max 0.391
_refine_ls_shift/su_mean 0.010
_refine_ls_structure_factor_coef Fsqd
_refine_ls_weighting_details 'w=1/[\s^2^(Fo^2^)+(0.0150P)^2^+2.0000P] where P=(Fo^2^+2Fc^2^)/3'
_refine_ls_weighting_scheme calc
_refine_ls_wR_factor_gt 0.1144
_refine_ls_wR_factor_ref 0.1376
_reflns_number_gt 2546
_reflns_number_total 5497
_reflns_threshold_expression >2sigma(I)
_cod_data_source_file suppl_ncrs-2015-0277_suppl.cif
_cod_data_source_block a
_cod_depositor_comments
;
The following automatic conversions were performed:

data item '_exptl_absorpt_correction_type' value 'Multi-scan' was
changed to 'multi-scan' in accordance with the built-in table derived
from the CIF Core dictionary named 'cif_core.dic' version 2.4.5 last
updated on 2014-11-21.

data item '_symmetry_cell_setting' value 'Monoclinic' was changed to
'monoclinic' in accordance with the built-in table derived from the
CIF Core dictionary named 'cif_core.dic' version 2.4.5 last updated
on 2014-11-21.

Automatic conversion script
Id: cif_fix_values 8738 2021-04-28 16:35:53Z antanas 
;
_cod_original_sg_symbol_H-M 'P2/c   '
_cod_database_code 8107015

loop_
_symmetry_equiv_pos_as_xyz
'x, y, z'
'-x, y, -z+1/2'
'-x, -y, -z'
'x, -y, z-1/2'

loop_
_atom_site_label
_atom_site_type_symbol
_atom_site_fract_x
_atom_site_fract_y
_atom_site_fract_z
_atom_site_U_iso_or_equiv
_atom_site_adp_type
_atom_site_occupancy
_atom_site_site_symmetry_order
_atom_site_calc_flag
_atom_site_refinement_flags_posn
_atom_site_refinement_flags_adp
_atom_site_refinement_flags_occupancy
_atom_site_disorder_assembly
_atom_site_disorder_group
Br1 Br 0.75332(8) 0.80596(7) 0.19690(7) 0.0650(4) Uani 1 1 d . . . . .
Br2 Br 0.93874(9) 0.49585(9) 0.36935(9) 0.0989(5) Uani 1 1 d . . . . .
Br3 Br -0.02612(9) -0.16490(9) 0.09625(8) 0.0952(5) Uani 1 1 d . . . . .
Br4 Br 0.13800(10) -0.32357(8) -0.16805(8) 0.0951(5) Uani 1 1 d . . . . .
C1 C 0.2478(6) 0.3071(7) 0.0007(5) 0.047(3) Uani 1 1 d . . . . .
H1A H 0.2233 0.2455 -0.0055 0.056 Uiso 1 1 calc R U . . .
C2 C 0.1907(7) 0.3815(9) -0.0356(6) 0.065(3) Uani 1 1 d . . . . .
H2A H 0.1303 0.3697 -0.0679 0.079 Uiso 1 1 calc R U . . .
C3 C 0.2232(8) 0.4691(8) -0.0234(6) 0.066(3) Uani 1 1 d . . . . .
H3A H 0.1842 0.5198 -0.0451 0.079 Uiso 1 1 calc R U . . .
C4 C 0.3140(8) 0.4859(7) 0.0208(6) 0.055(3) Uani 1 1 d . . . . .
H4A H 0.3378 0.5476 0.0280 0.067 Uiso 1 1 calc R U . . .
C5 C 0.3703(7) 0.4100(7) 0.0551(5) 0.043(2) Uani 1 1 d . . . . .
C6 C 0.4635(6) 0.4182(7) 0.1080(5) 0.037(2) Uani 1 1 d . . . . .
C7 C 0.5908(7) 0.4650(6) 0.1797(5) 0.037(2) Uani 1 1 d . . . . .
C8 C 0.6708(6) 0.5269(6) 0.2186(5) 0.036(2) Uani 1 1 d . . . . .
C9 C 0.6716(7) 0.6204(6) 0.1975(5) 0.042(2) Uani 1 1 d . . . . .
H9A H 0.6189 0.6460 0.1621 0.051 Uiso 1 1 calc R U . . .
C10 C 0.7497(7) 0.6769(6) 0.2281(6) 0.047(3) Uani 1 1 d . . . . .
C11 C 0.8309(7) 0.6407(7) 0.2811(6) 0.054(3) Uani 1 1 d . . . . .
H11A H 0.8841 0.6790 0.3015 0.064 Uiso 1 1 calc R U . . .
C12 C 0.8283(7) 0.5502(8) 0.3006(5) 0.050(3) Uani 1 1 d . . . . .
C13 C 0.7502(7) 0.4902(7) 0.2724(5) 0.050(3) Uani 1 1 d . . . . .
H13A H 0.7508 0.4270 0.2891 0.060 Uiso 1 1 calc R U . . .
C14 C 0.5698(7) 0.2621(7) -0.0301(6) 0.060(3) Uani 1 1 d . . . . .
H14A H 0.5883 0.3156 0.0018 0.072 Uiso 1 1 calc R U . . .
C15 C 0.6133(8) 0.2463(8) -0.1006(7) 0.072(3) Uani 1 1 d . . . . .
H15A H 0.6614 0.2870 -0.1146 0.086 Uiso 1 1 calc R U . . .
C16 C 0.5834(8) 0.1703(8) -0.1478(6) 0.073(3) Uani 1 1 d . . . . .
H16A H 0.6105 0.1586 -0.1958 0.088 Uiso 1 1 calc R U . . .
C17 C 0.5139(7) 0.1105(7) -0.1258(6) 0.061(3) Uani 1 1 d . . . . .
H17A H 0.4928 0.0581 -0.1584 0.073 Uiso 1 1 calc R U . . .
C18 C 0.4754(7) 0.1292(7) -0.0540(6) 0.041(2) Uani 1 1 d . . . . .
C19 C 0.3984(7) 0.0738(6) -0.0263(5) 0.038(2) Uani 1 1 d . . . . .
C20 C 0.2821(7) -0.0164(6) -0.0115(6) 0.045(3) Uani 1 1 d . . . . .
C21 C 0.2099(7) -0.0925(7) -0.0171(6) 0.054(3) Uani 1 1 d . . . . .
C22 C 0.1392(8) -0.0943(7) 0.0327(6) 0.066(3) Uani 1 1 d . . . . .
H22A H 0.1386 -0.0471 0.0724 0.080 Uiso 1 1 calc R U . . .
C23 C 0.0698(7) -0.1629(8) 0.0261(6) 0.064(3) Uani 1 1 d . . . . .
C24 C 0.0701(8) -0.2323(7) -0.0322(7) 0.066(3) Uani 1 1 d . . . . .
H24A H 0.0231 -0.2803 -0.0367 0.080 Uiso 1 1 calc R U . . .
C25 C 0.1403(8) -0.2311(7) -0.0844(6) 0.062(3) Uani 1 1 d . . . . .
C26 C 0.2095(7) -0.1629(7) -0.0778(6) 0.053(3) Uani 1 1 d . . . . .
H26A H 0.2565 -0.1625 -0.1132 0.064 Uiso 1 1 calc R U . . .
N1 N 0.3374(5) 0.3212(5) 0.0443(4) 0.0389(18) Uani 1 1 d . . . . .
N2 N 0.5072(5) 0.3413(5) 0.1412(4) 0.0365(18) Uani 1 1 d . . . . .
N3 N 0.5914(5) 0.3707(5) 0.1884(4) 0.0335(18) Uani 1 1 d . . . . .
N4 N 0.5127(5) 0.4993(5) 0.1305(4) 0.043(2) Uani 1 1 d . . . . .
N5 N 0.5046(5) 0.2057(5) -0.0069(4) 0.0419(19) Uani 1 1 d . . . . .
N6 N 0.3618(5) 0.1068(5) 0.0401(4) 0.0413(19) Uani 1 1 d . . . . .
N7 N 0.2872(6) 0.0473(6) 0.0499(4) 0.054(2) Uani 1 1 d . . . . .
N8 N 0.3523(5) -0.0012(5) -0.0588(4) 0.043(2) Uani 1 1 d . . . . .
Ni1 Ni 0.43595(8) 0.21898(7) 0.09952(7) 0.0368(3) Uani 1 1 d . . . . .
O1W O 0.5390(5) 0.1227(5) 0.1599(4) 0.0496(17) Uani 1 1 d D . . . .
H1WB H 0.568(6) 0.095(5) 0.126(4) 0.060 Uiso 1 1 d D U . . .
H1WA H 0.562(6) 0.149(5) 0.204(3) 0.060 Uiso 1 1 d D U . . .
O2W O 0.3644(4) 0.2195(4) 0.2050(4) 0.0437(16) Uani 1 1 d D . . . .
H2WB H 0.310(3) 0.195(5) 0.199(5) 0.052 Uiso 1 1 d D U . . .
H2WA H 0.378(6) 0.267(4) 0.234(4) 0.052 Uiso 1 1 d D U . . .
O3 O 0.1780(7) 0.1497(7) 0.1510(6) 0.072(3) Uiso 0.641(7) 1 d . U P A 1
O3A O 0.1469(13) 0.0419(12) 0.2319(11) 0.072(3) Uiso 0.359(7) 1 d . U P A 2
H31 H 0.1070 0.1127 0.1828 0.080 Uiso 1 1 d . U . . .
H32 H 0.2417 0.0784 0.2053 0.080 Uiso 1 1 d . U . . .

loop_
_atom_site_aniso_label
_atom_site_aniso_U_11
_atom_site_aniso_U_22
_atom_site_aniso_U_33
_atom_site_aniso_U_23
_atom_site_aniso_U_13
_atom_site_aniso_U_12
Br1 0.0694(8) 0.0442(6) 0.0855(8) -0.0059(6) 0.0252(6) -0.0175(6)
Br2 0.0562(8) 0.0977(10) 0.1314(12) 0.0186(9) -0.0230(8) -0.0052(7)
Br3 0.0777(9) 0.1045(11) 0.1126(11) -0.0274(8) 0.0447(8) -0.0399(8)
Br4 0.1188(12) 0.0718(9) 0.1004(10) -0.0349(8) 0.0348(8) -0.0369(8)
C1 0.037(6) 0.057(7) 0.045(6) -0.011(5) 0.006(5) -0.013(6)
C2 0.049(7) 0.078(9) 0.062(8) 0.012(7) -0.016(6) 0.015(7)
C3 0.065(8) 0.043(7) 0.082(9) 0.021(6) -0.011(7) -0.006(6)
C4 0.059(8) 0.049(7) 0.057(7) 0.016(6) 0.005(6) -0.018(6)
C5 0.041(6) 0.039(6) 0.046(6) -0.003(5) 0.002(5) -0.015(5)
C6 0.040(6) 0.037(6) 0.034(6) -0.005(5) 0.008(5) -0.014(5)
C7 0.043(7) 0.031(6) 0.039(6) 0.001(5) 0.014(5) -0.002(5)
C8 0.028(6) 0.034(6) 0.049(6) 0.007(5) 0.010(5) -0.001(5)
C9 0.049(7) 0.034(6) 0.045(6) 0.006(5) 0.011(5) -0.006(5)
C10 0.045(6) 0.045(6) 0.058(7) -0.021(5) 0.031(5) -0.008(6)
C11 0.046(7) 0.029(6) 0.092(9) -0.016(6) 0.032(6) -0.011(5)
C12 0.030(6) 0.070(8) 0.050(7) -0.017(6) 0.008(5) -0.006(6)
C13 0.054(7) 0.045(6) 0.055(7) -0.003(5) 0.019(6) 0.002(6)
C14 0.066(7) 0.052(7) 0.067(7) -0.021(6) 0.031(6) -0.038(6)
C15 0.076(8) 0.079(9) 0.071(8) 0.002(7) 0.045(7) -0.031(7)
C16 0.093(9) 0.086(9) 0.052(7) -0.020(7) 0.047(6) -0.037(7)
C17 0.061(7) 0.083(8) 0.044(7) -0.001(6) 0.020(6) -0.022(6)
C18 0.045(6) 0.046(6) 0.034(6) 0.011(5) 0.007(5) 0.003(5)
C19 0.055(7) 0.028(6) 0.031(6) -0.002(5) 0.009(5) -0.009(5)
C20 0.046(7) 0.038(6) 0.051(7) -0.024(5) 0.013(5) -0.012(5)
C21 0.039(7) 0.061(8) 0.063(8) -0.010(6) 0.009(6) -0.012(6)
C22 0.056(8) 0.075(8) 0.070(8) -0.019(6) 0.015(6) -0.025(7)
C23 0.058(8) 0.077(8) 0.060(8) -0.016(6) 0.019(6) -0.013(7)
C24 0.058(8) 0.063(8) 0.078(8) -0.006(7) 0.012(7) -0.019(6)
C25 0.064(8) 0.057(7) 0.066(8) -0.016(6) 0.015(6) -0.023(6)
C26 0.052(7) 0.056(7) 0.056(7) -0.008(6) 0.019(5) -0.025(6)
N1 0.041(5) 0.039(5) 0.035(4) -0.008(4) 0.001(4) -0.001(4)
N2 0.034(5) 0.031(5) 0.043(5) 0.004(4) 0.001(4) -0.002(4)
N3 0.028(4) 0.035(5) 0.036(4) 0.000(4) -0.002(4) -0.007(4)
N4 0.039(5) 0.041(5) 0.048(5) 0.001(4) 0.001(4) -0.008(4)
N5 0.051(5) 0.032(5) 0.045(5) -0.012(4) 0.016(4) -0.017(4)
N6 0.051(5) 0.033(4) 0.041(5) -0.005(4) 0.010(4) -0.011(4)
N7 0.050(6) 0.064(6) 0.049(5) -0.014(5) 0.009(4) -0.017(5)
N8 0.049(5) 0.038(5) 0.047(5) 0.001(4) 0.020(4) 0.000(4)
Ni1 0.0416(7) 0.0308(7) 0.0390(7) -0.0043(6) 0.0096(6) -0.0088(6)
O1W 0.053(5) 0.059(5) 0.037(5) -0.010(4) 0.006(3) 0.004(4)
O2W 0.047(4) 0.041(4) 0.045(4) -0.004(3) 0.012(4) -0.011(4)

loop_
_atom_type_symbol
_atom_type_description
_atom_type_scat_dispersion_real
_atom_type_scat_dispersion_imag
_atom_type_scat_source
C C 0.0033 0.0016 'International Tables Vol C Tables 4.2.6.8 and 6.1.1.4'
H H 0.0000 0.0000 'International Tables Vol C Tables 4.2.6.8 and 6.1.1.4'
Br Br -0.2901 2.4595 'International Tables Vol C Tables 4.2.6.8 and 6.1.1.4'
N N 0.0061 0.0033 'International Tables Vol C Tables 4.2.6.8 and 6.1.1.4'
Ni Ni 0.3393 1.1124 'International Tables Vol C Tables 4.2.6.8 and 6.1.1.4'
O O 0.0106 0.0060 'International Tables Vol C Tables 4.2.6.8 and 6.1.1.4'

loop_
_geom_angle_atom_site_label_1
_geom_angle_atom_site_label_2
_geom_angle_atom_site_label_3
_geom_angle
_geom_angle_site_symmetry_1
_geom_angle_site_symmetry_3
N1 C1 C2 122.0(9) . .
N1 C1 H1A 119.0 . .
C2 C1 H1A 119.0 . .
C3 C2 C1 119.0(10) . .
C3 C2 H2A 120.5 . .
C1 C2 H2A 120.5 . .
C2 C3 C4 120.3(10) . .
C2 C3 H3A 119.9 . .
C4 C3 H3A 119.9 . .
C3 C4 C5 119.4(9) . .
C3 C4 H4A 120.3 . .
C5 C4 H4A 120.3 . .
N1 C5 C4 120.8(8) . .
N1 C5 C6 114.1(9) . .
C4 C5 C6 125.0(9) . .
N2 C6 N4 113.9(7) . .
N2 C6 C5 119.5(8) . .
N4 C6 C5 126.6(9) . .
N4 C7 N3 114.6(8) . .
N4 C7 C8 122.0(8) . .
N3 C7 C8 123.4(8) . .
C9 C8 C13 118.9(9) . .
C9 C8 C7 119.9(8) . .
C13 C8 C7 121.1(8) . .
C8 C9 C10 120.3(9) . .
C8 C9 H9A 119.8 . .
C10 C9 H9A 119.8 . .
C9 C10 C11 121.6(9) . .
C9 C10 Br1 120.7(8) . .
C11 C10 Br1 117.7(7) . .
C12 C11 C10 116.9(9) . .
C12 C11 H11A 121.5 . .
C10 C11 H11A 121.5 . .
C11 C12 C13 123.8(9) . .
C11 C12 Br2 118.9(8) . .
C13 C12 Br2 117.3(8) . .
C12 C13 C8 118.5(9) . .
C12 C13 H13A 120.8 . .
C8 C13 H13A 120.8 . .
N5 C14 C15 123.1(9) . .
N5 C14 H14A 118.4 . .
C15 C14 H14A 118.4 . .
C16 C15 C14 117.9(9) . .
C16 C15 H15A 121.1 . .
C14 C15 H15A 121.1 . .
C15 C16 C17 120.4(9) . .
C15 C16 H16A 119.8 . .
C17 C16 H16A 119.8 . .
C16 C17 C18 118.6(10) . .
C16 C17 H17A 120.7 . .
C18 C17 H17A 120.7 . .
N5 C18 C17 121.1(9) . .
N5 C18 C19 115.0(8) . .
C17 C18 C19 123.8(9) . .
N8 C19 N6 112.9(8) . .
N8 C19 C18 130.2(9) . .
N6 C19 C18 116.6(8) . .
N8 C20 N7 111.2(8) . .
N8 C20 C21 128.7(9) . .
N7 C20 C21 120.0(9) . .
C22 C21 C26 118.8(9) . .
C22 C21 C20 121.3(10) . .
C26 C21 C20 119.8(9) . .
C23 C22 C21 121.8(10) . .
C23 C22 H22A 119.1 . .
C21 C22 H22A 119.1 . .
C22 C23 C24 119.4(10) . .
C22 C23 Br3 121.1(9) . .
C24 C23 Br3 119.4(9) . .
C23 C24 C25 119.8(10) . .
C23 C24 H24A 120.1 . .
C25 C24 H24A 120.1 . .
C26 C25 C24 120.8(9) . .
C26 C25 Br4 119.1(8) . .
C24 C25 Br4 120.1(8) . .
C25 C26 C21 119.3(9) . .
C25 C26 H26A 120.3 . .
C21 C26 H26A 120.3 . .
C5 N1 C1 118.4(8) . .
C5 N1 Ni1 113.8(6) . .
C1 N1 Ni1 127.7(6) . .
C6 N2 N3 106.3(6) . .
C6 N2 Ni1 112.9(6) . .
N3 N2 Ni1 140.5(6) . .
C7 N3 N2 104.6(7) . .
C7 N4 C6 100.6(7) . .
C14 N5 C18 118.8(8) . .
C14 N5 Ni1 127.1(6) . .
C18 N5 Ni1 114.2(6) . .
C19 N6 N7 105.3(7) . .
C19 N6 Ni1 115.4(6) . .
N7 N6 Ni1 139.1(6) . .
C20 N7 N6 106.4(7) . .
C19 N8 C20 104.1(7) . .
N6 Ni1 N2 171.0(3) . .
N6 Ni1 N1 94.7(3) . .
N2 Ni1 N1 79.1(3) . .
N6 Ni1 O1W 88.7(3) . .
N2 Ni1 O1W 97.5(3) . .
N1 Ni1 O1W 176.5(3) . .
N6 Ni1 N5 78.1(3) . .
N2 Ni1 N5 95.6(3) . .
N1 Ni1 N5 92.7(3) . .
O1W Ni1 N5 88.6(3) . .
N6 Ni1 O2W 97.4(3) . .
N2 Ni1 O2W 89.1(2) . .
N1 Ni1 O2W 89.8(3) . .
O1W Ni1 O2W 89.1(2) . .
N5 Ni1 O2W 175.0(3) . .
Ni1 O1W H1WB 111(6) . .
Ni1 O1W H1WA 105(6) . .
H1WB O1W H1WA 130(9) . .
Ni1 O2W H2WB 115(6) . .
Ni1 O2W H2WA 112(6) . .
H2WB O2W H2WA 123(9) . .

loop_
_geom_bond_atom_site_label_1
_geom_bond_atom_site_label_2
_geom_bond_distance
_geom_bond_site_symmetry_2
Br1 C10 1.890(9) .
Br2 C12 1.909(9) .
Br3 C23 1.872(10) .
Br4 C25 1.884(10) .
C1 N1 1.343(9) .
C1 C2 1.388(11) .
C1 H1A 0.9300 .
C2 C3 1.317(12) .
C2 H2A 0.9300 .
C3 C4 1.367(12) .
C3 H3A 0.9300 .
C4 C5 1.387(11) .
C4 H4A 0.9300 .
C5 N1 1.331(9) .
C5 C6 1.441(11) .
C6 N2 1.315(9) .
C6 N4 1.350(9) .
C7 N4 1.332(10) .
C7 N3 1.335(9) .
C7 C8 1.472(11) .
C8 C9 1.360(10) .
C8 C13 1.394(11) .
C9 C10 1.369(11) .
C9 H9A 0.9300 .
C10 C11 1.402(11) .
C11 C12 1.315(11) .
C11 H11A 0.9300 .
C12 C13 1.390(11) .
C13 H13A 0.9300 .
C14 N5 1.297(10) .
C14 C15 1.391(12) .
C14 H14A 0.9300 .
C15 C16 1.347(12) .
C15 H15A 0.9300 .
C16 C17 1.363(11) .
C16 H16A 0.9300 .
C17 C18 1.381(11) .
C17 H17A 0.9300 .
C18 N5 1.349(10) .
C18 C19 1.442(11) .
C19 N8 1.304(9) .
C19 N6 1.343(10) .
C20 N8 1.341(10) .
C20 N7 1.338(10) .
C20 C21 1.455(12) .
C21 C22 1.358(12) .
C21 C26 1.400(11) .
C22 C23 1.352(12) .
C22 H22A 0.9300 .
C23 C24 1.364(12) .
C24 C25 1.381(12) .
C24 H24A 0.9300 .
C25 C26 1.345(11) .
C26 H26A 0.9300 .
N1 Ni1 2.088(7) .
N2 N3 1.357(8) .
N2 Ni1 2.046(6) .
N5 Ni1 2.105(7) .
N6 N7 1.353(9) .
N6 Ni1 2.045(7) .
Ni1 O1W 2.097(7) .
Ni1 O2W 2.107(6) .
O1W H1WB 0.82(2) .
O1W H1WA 0.83(2) .
O2W H2WB 0.81(2) .
O2W H2WA 0.82(2) .
O3 H31 1.283(10) .
O3A H31 1.344(17) .

loop_
_geom_torsion_atom_site_label_1
_geom_torsion_atom_site_label_2
_geom_torsion_atom_site_label_3
_geom_torsion_atom_site_label_4
_geom_torsion
_geom_torsion_site_symmetry_1
_geom_torsion_site_symmetry_2
_geom_torsion_site_symmetry_3
_geom_torsion_site_symmetry_4
N1 C1 C2 C3 -3.4(15) . . . .
C1 C2 C3 C4 3.2(16) . . . .
C2 C3 C4 C5 -2.0(16) . . . .
C3 C4 C5 N1 0.9(14) . . . .
C3 C4 C5 C6 -175.1(9) . . . .
N1 C5 C6 N2 -0.7(12) . . . .
C4 C5 C6 N2 175.6(8) . . . .
N1 C5 C6 N4 -178.8(8) . . . .
C4 C5 C6 N4 -2.6(15) . . . .
N4 C7 C8 C9 -7.3(13) . . . .
N3 C7 C8 C9 170.7(8) . . . .
N4 C7 C8 C13 177.6(8) . . . .
N3 C7 C8 C13 -4.5(13) . . . .
C13 C8 C9 C10 0.6(13) . . . .
C7 C8 C9 C10 -174.6(8) . . . .
C8 C9 C10 C11 0.5(13) . . . .
C8 C9 C10 Br1 178.3(6) . . . .
C9 C10 C11 C12 -0.5(13) . . . .
Br1 C10 C11 C12 -178.3(7) . . . .
C10 C11 C12 C13 -0.7(14) . . . .
C10 C11 C12 Br2 177.9(6) . . . .
C11 C12 C13 C8 1.8(14) . . . .
Br2 C12 C13 C8 -176.7(6) . . . .
C9 C8 C13 C12 -1.7(12) . . . .
C7 C8 C13 C12 173.5(8) . . . .
N5 C14 C15 C16 2.2(17) . . . .
C14 C15 C16 C17 -1.1(17) . . . .
C15 C16 C17 C18 -0.4(16) . . . .
C16 C17 C18 N5 0.9(14) . . . .
C16 C17 C18 C19 177.0(9) . . . .
N5 C18 C19 N8 177.5(8) . . . .
C17 C18 C19 N8 1.2(15) . . . .
N5 C18 C19 N6 3.1(11) . . . .
C17 C18 C19 N6 -173.3(8) . . . .
N8 C20 C21 C22 -175.7(9) . . . .
N7 C20 C21 C22 8.0(14) . . . .
N8 C20 C21 C26 0.8(15) . . . .
N7 C20 C21 C26 -175.4(9) . . . .
C26 C21 C22 C23 1.1(16) . . . .
C20 C21 C22 C23 177.7(9) . . . .
C21 C22 C23 C24 -0.2(16) . . . .
C21 C22 C23 Br3 179.3(8) . . . .
C22 C23 C24 C25 -0.9(16) . . . .
Br3 C23 C24 C25 179.7(8) . . . .
C23 C24 C25 C26 0.9(16) . . . .
C23 C24 C25 Br4 -177.4(8) . . . .
C24 C25 C26 C21 0.0(15) . . . .
Br4 C25 C26 C21 178.3(7) . . . .
C22 C21 C26 C25 -1.0(14) . . . .
C20 C21 C26 C25 -177.6(9) . . . .
C4 C5 N1 C1 -1.1(13) . . . .
C6 C5 N1 C1 175.4(7) . . . .
C4 C5 N1 Ni1 178.9(7) . . . .
C6 C5 N1 Ni1 -4.7(9) . . . .
C2 C1 N1 C5 2.3(13) . . . .
C2 C1 N1 Ni1 -177.6(6) . . . .
N4 C6 N2 N3 -0.6(9) . . . .
C5 C6 N2 N3 -179.0(7) . . . .
N4 C6 N2 Ni1 -175.9(5) . . . .
C5 C6 N2 Ni1 5.8(10) . . . .
N4 C7 N3 N2 0.0(9) . . . .
C8 C7 N3 N2 -178.1(7) . . . .
C6 N2 N3 C7 0.3(8) . . . .
Ni1 N2 N3 C7 173.5(7) . . . .
N3 C7 N4 C6 -0.4(10) . . . .
C8 C7 N4 C6 177.8(7) . . . .
N2 C6 N4 C7 0.6(9) . . . .
C5 C6 N4 C7 178.8(8) . . . .
C15 C14 N5 C18 -1.7(14) . . . .
C15 C14 N5 Ni1 178.2(7) . . . .
C17 C18 N5 C14 0.1(13) . . . .
C19 C18 N5 C14 -176.3(8) . . . .
C17 C18 N5 Ni1 -179.8(7) . . . .
C19 C18 N5 Ni1 3.8(9) . . . .
N8 C19 N6 N7 0.3(10) . . . .
C18 C19 N6 N7 175.7(7) . . . .
N8 C19 N6 Ni1 176.0(5) . . . .
C18 C19 N6 Ni1 -8.6(10) . . . .
N8 C20 N7 N6 1.6(10) . . . .
C21 C20 N7 N6 178.4(8) . . . .
C19 N6 N7 C20 -1.1(9) . . . .
Ni1 N6 N7 C20 -175.2(7) . . . .
N6 C19 N8 C20 0.6(10) . . . .
C18 C19 N8 C20 -173.9(9) . . . .
N7 C20 N8 C19 -1.4(10) . . . .
C21 C20 N8 C19 -177.8(9) . . . .
